data_7064370
loop_
_publ_author_name
'Pramanik, Abhishek'
'Majumder, Samit'
'Hazra, Susanta'
'Mohanta, Sasankasekhar'

_publ_section_title
;
 Transmetalated synthesis of homodinuclear MnII and CoII complexes
 containing Robson type macrocyclic ligands: crystal structure, magnetic
 investigation and DFT calculations
;
_journal_issue 20
_journal_name_full 'New Journal of Chemistry'
_journal_page_first 8802
_journal_page_last 8813
_journal_paper_doi 10.1039/D5NJ04703J
_journal_volume 50
_journal_year 2026
_chemical_formula_moiety 'C28 H34 Cl2 Mn2 N4 O2'
_chemical_formula_sum 'C28 H34 Cl2 Mn2 N4 O2'
_chemical_formula_weight 639.37
_space_group_crystal_system monoclinic
_space_group_IT_number 14
_space_group_name_Hall '-P 2ybc'
_space_group_name_H-M_alt 'P 1 21/c 1'
_atom_sites_solution_hydrogens difmap
_audit_creation_date 2023-08-22
_audit_creation_method
;
Olex2 1.5
(compiled 2023.03.06 svn.rbb2c1857 for OlexSys, GUI svn.r6748)
;
_audit_update_record
;
2023-09-04 deposited with the CCDC.	2026-04-07 downloaded from the CCDC.
;
_cell_angle_alpha 90
_cell_angle_beta 110.505(2)
_cell_angle_gamma 90
_cell_formula_units_Z 2
_cell_length_a 9.7907(6)
_cell_length_b 11.7780(7)
_cell_length_c 13.2080(8)
_cell_measurement_reflns_used 9023
_cell_measurement_temperature 296(2)
_cell_measurement_theta_max 28.74
_cell_measurement_theta_min 2.47
_cell_volume 1426.58(15)
_computing_cell_refinement 'Bruker SMART'
_computing_data_collection 'Bruker SMART'
_computing_data_reduction 'Bruker SAINT'
_computing_molecular_graphics 'Olex2 1.5 (Dolomanov et al., 2009)'
_computing_publication_material 'Olex2 1.5 (Dolomanov et al., 2009)'
_computing_structure_refinement 'XL  (Sheldrick, 2008)'
_computing_structure_solution 'SHELXS-97 (Sheldrick, 1990)'
_diffrn_ambient_temperature 296(2)
_diffrn_measured_fraction_theta_full 0.999
_diffrn_measured_fraction_theta_max 0.990
_diffrn_measurement_device_type 'Bruker APEX-II CCD'
_diffrn_measurement_method '\f and \w scans'
_diffrn_radiation_type MoK\a
_diffrn_radiation_wavelength 0.71073
_diffrn_reflns_av_R_equivalents 0.0463
_diffrn_reflns_av_unetI/netI 0.0335
_diffrn_reflns_Laue_measured_fraction_full 0.999
_diffrn_reflns_Laue_measured_fraction_max 0.990
_diffrn_reflns_limit_h_max 11
_diffrn_reflns_limit_h_min -12
_diffrn_reflns_limit_k_max 15
_diffrn_reflns_limit_k_min -15
_diffrn_reflns_limit_l_max 16
_diffrn_reflns_limit_l_min -17
_diffrn_reflns_number 19174
_diffrn_reflns_point_group_measured_fraction_full 0.999
_diffrn_reflns_point_group_measured_fraction_max 0.990
_diffrn_reflns_theta_full 25.242
_diffrn_reflns_theta_max 27.454
_diffrn_reflns_theta_min 2.221
_diffrn_standards_number 0
_exptl_absorpt_coefficient_mu 1.105
_exptl_absorpt_correction_T_max 0.9571
_exptl_absorpt_correction_T_min 0.9071
_exptl_absorpt_correction_type none
_exptl_absorpt_process_details 'SADABS (Sheldrick, 1996)'
_exptl_crystal_colour 'dark brown'
_exptl_crystal_density_diffrn 1.488
_exptl_crystal_density_method 'not measured'
_exptl_crystal_description square
_exptl_crystal_F_000 660
_exptl_crystal_size_max 0.09
_exptl_crystal_size_mid 0.06
_exptl_crystal_size_min 0.04
_refine_diff_density_max 0.390
_refine_diff_density_min -0.266
_refine_diff_density_rms 0.062
_refine_ls_extinction_method none
_refine_ls_goodness_of_fit_ref 1.025
_refine_ls_hydrogen_treatment refall
_refine_ls_matrix_type full
_refine_ls_number_parameters 240
_refine_ls_number_reflns 3219
_refine_ls_number_restraints 0
_refine_ls_restrained_S_all 1.025
_refine_ls_R_factor_all 0.0466
_refine_ls_R_factor_gt 0.0309
_refine_ls_shift/su_max 0.000
_refine_ls_shift/su_mean 0.000
_refine_ls_structure_factor_coef Fsqd
_refine_ls_weighting_details 'w=1/[\s^2^(Fo^2^)+(0.0333P)^2^+0.5874P] where P=(Fo^2^+2Fc^2^)/3'
_refine_ls_weighting_scheme calc
_refine_ls_wR_factor_gt 0.0668
_refine_ls_wR_factor_ref 0.0725
_reflns_Friedel_coverage 0.000
_reflns_number_gt 2556
_reflns_number_total 3219
_reflns_threshold_expression 'I > 2\s(I)'
_cod_data_source_file d5nj04703j2.cif
_cod_data_source_block mndi
_cod_depositor_comments 'Adding full bibliography for 7064369--7064370.cif.'
_cod_database_code 7064370
_shelx_shelxl_version_number 2016/6
_shelx_space_group_comment
;
The symmetry employed for this shelxl refinement is uniquely defined
by the following loop, which should always be used as a source of
symmetry information in preference to the above space-group names.
They are only intended as comments.
;
_shelx_estimated_absorpt_t_max 0.957
_shelx_estimated_absorpt_t_min 0.907
_olex2_refinement_description
;
;
_olex2_submission_special_instructions 'No special instructions were received'

loop_
_space_group_symop_operation_xyz
'x, y, z'
'-x, y+1/2, -z+1/2'
'-x, -y, -z'
'x, -y-1/2, z-1/2'

loop_
_atom_site_label
_atom_site_type_symbol
_atom_site_fract_x
_atom_site_fract_y
_atom_site_fract_z
_atom_site_U_iso_or_equiv
_atom_site_adp_type
_atom_site_occupancy
_atom_site_site_symmetry_order
_atom_site_calc_flag
_atom_site_refinement_flags_posn
_atom_site_refinement_flags_adp
_atom_site_refinement_flags_occupancy
_atom_site_disorder_assembly
_atom_site_disorder_group
C1 C 0.8412(2) 0.08980(16) 0.10513(16) 0.0179(4) Uani 1 1 d . . . . .
C2 C 0.7307(2) 0.02588(16) 0.12601(16) 0.0190(4) Uani 1 1 d . . . . .
C3 C 0.6554(2) 0.07404(17) 0.18885(16) 0.0201(4) Uani 1 1 d . . . . .
H3 H 0.587(2) 0.0302(17) 0.1994(16) 0.014(5) Uiso 1 1 d . . . . .
C4 C 0.6811(2) 0.18271(17) 0.23072(16) 0.0200(4) Uani 1 1 d . . . . .
C5 C 0.7855(2) 0.24555(17) 0.20651(16) 0.0201(4) Uani 1 1 d . . . . .
H5 H 0.807(2) 0.318(2) 0.2310(17) 0.020(6) Uiso 1 1 d . . . . .
C6 C 0.8666(2) 0.20188(16) 0.14679(16) 0.0180(4) Uani 1 1 d . . . . .
C7 C 0.6906(2) -0.09038(17) 0.08994(16) 0.0200(4) Uani 1 1 d . . . . .
C8 C 0.6047(3) 0.23153(19) 0.3022(2) 0.0259(5) Uani 1 1 d . . . . .
H8A H 0.573(3) 0.313(2) 0.280(2) 0.047(8) Uiso 1 1 d . . . . .
H8B H 0.669(3) 0.232(2) 0.374(2) 0.041(8) Uiso 1 1 d . . . . .
H8C H 0.527(3) 0.186(2) 0.298(2) 0.035(7) Uiso 1 1 d . . . . .
C9 C 0.9804(2) 0.27760(16) 0.13788(16) 0.0194(4) Uani 1 1 d . . . . .
H9 H 0.973(2) 0.3552(17) 0.1640(15) 0.009(5) Uiso 1 1 d . . . . .
C10 C 1.1920(2) 0.34256(17) 0.11305(17) 0.0201(4) Uani 1 1 d . . . . .
H10A H 1.281(2) 0.3228(19) 0.1734(19) 0.025(6) Uiso 1 1 d . . . . .
H10B H 1.157(2) 0.4147(18) 0.1303(17) 0.018(5) Uiso 1 1 d . . . . .
C11 C 1.2291(2) 0.35926(16) 0.00988(16) 0.0200(4) Uani 1 1 d . . . . .
C12 C 1.0908(3) 0.3650(2) -0.08898(19) 0.0268(5) Uani 1 1 d . . . . .
H12A H 1.113(3) 0.382(2) -0.153(2) 0.033(7) Uiso 1 1 d . . . . .
H12B H 1.026(3) 0.424(2) -0.0772(19) 0.029(6) Uiso 1 1 d . . . . .
H12C H 1.037(3) 0.292(2) -0.1021(19) 0.035(7) Uiso 1 1 d . . . . .
C13 C 1.3137(3) 0.47163(18) 0.0243(2) 0.0256(5) Uani 1 1 d . . . . .
H13A H 1.340(2) 0.489(2) -0.039(2) 0.030(6) Uiso 1 1 d . . . . .
H13B H 1.405(3) 0.4706(19) 0.088(2) 0.028(6) Uiso 1 1 d . . . . .
H13C H 1.254(3) 0.533(2) 0.0312(19) 0.033(7) Uiso 1 1 d . . . . .
C14 C 1.3319(2) 0.26619(17) -0.00296(19) 0.0222(4) Uani 1 1 d . . . . .
H14A H 1.369(2) 0.2868(18) -0.0608(17) 0.019(5) Uiso 1 1 d . . . . .
H14B H 1.416(3) 0.260(2) 0.065(2) 0.032(7) Uiso 1 1 d . . . . .
Cl1 Cl 1.30380(6) 0.02656(4) 0.23411(4) 0.02597(13) Uani 1 1 d . . . . .
H7 H 0.623(2) -0.1208(19) 0.1182(18) 0.022(6) Uiso 1 1 d . . . . .
Mn1 Mn 1.13808(3) 0.08370(2) 0.06597(2) 0.01805(9) Uani 1 1 d . . . . .
N1 N 1.08504(18) 0.25274(13) 0.10513(13) 0.0187(4) Uani 1 1 d . . . . .
N2 N 1.26600(18) 0.15156(14) -0.02680(13) 0.0192(4) Uani 1 1 d . . . . .
O1 O 0.91899(15) 0.04615(11) 0.05064(11) 0.0212(3) Uani 1 1 d . . . . .

loop_
_atom_site_aniso_label
_atom_site_aniso_U_11
_atom_site_aniso_U_22
_atom_site_aniso_U_33
_atom_site_aniso_U_23
_atom_site_aniso_U_13
_atom_site_aniso_U_12
C1 0.0185(10) 0.0198(9) 0.0169(10) 0.0009(8) 0.0081(8) 0.0031(8)
C2 0.0205(10) 0.0200(10) 0.0178(10) 0.0001(8) 0.0082(9) 0.0012(8)
C3 0.0192(10) 0.0221(10) 0.0213(10) 0.0041(8) 0.0099(9) 0.0016(8)
C4 0.0214(11) 0.0207(10) 0.0201(10) 0.0025(8) 0.0099(9) 0.0046(8)
C5 0.0227(11) 0.0171(10) 0.0218(11) -0.0002(8) 0.0093(9) 0.0038(8)
C6 0.0190(10) 0.0190(9) 0.0171(10) 0.0027(8) 0.0075(8) 0.0029(8)
C7 0.0189(10) 0.0242(10) 0.0186(10) 0.0011(8) 0.0087(9) -0.0009(8)
C8 0.0308(13) 0.0222(11) 0.0325(14) -0.0031(9) 0.0207(12) 0.0005(9)
C9 0.0223(11) 0.0183(10) 0.0186(10) 0.0006(8) 0.0082(9) 0.0016(8)
C10 0.0220(11) 0.0183(10) 0.0212(11) -0.0031(8) 0.0091(10) -0.0032(8)
C11 0.0232(11) 0.0180(9) 0.0205(11) -0.0014(8) 0.0097(9) -0.0040(8)
C12 0.0294(13) 0.0263(11) 0.0233(12) 0.0035(9) 0.0075(10) -0.0026(10)
C13 0.0300(13) 0.0208(11) 0.0292(13) -0.0031(9) 0.0144(11) -0.0071(9)
C14 0.0232(12) 0.0221(10) 0.0245(12) -0.0047(9) 0.0124(10) -0.0061(8)
Cl1 0.0283(3) 0.0250(3) 0.0255(3) 0.0037(2) 0.0105(2) 0.0010(2)
Mn1 0.02025(17) 0.01704(15) 0.02033(17) -0.00230(12) 0.01145(13) -0.00103(12)
N1 0.0188(9) 0.0183(8) 0.0204(9) -0.0001(7) 0.0085(7) -0.0007(7)
N2 0.0193(9) 0.0190(8) 0.0202(9) -0.0015(7) 0.0083(7) -0.0012(7)
O1 0.0216(8) 0.0225(7) 0.0239(8) -0.0066(6) 0.0135(6) -0.0029(6)

loop_
_atom_type_symbol
_atom_type_description
_atom_type_scat_dispersion_real
_atom_type_scat_dispersion_imag
_atom_type_scat_source
C C 0.0033 0.0016 'International Tables Vol C Tables 4.2.6.8 and 6.1.1.4'
H H 0.0000 0.0000 'International Tables Vol C Tables 4.2.6.8 and 6.1.1.4'
Cl Cl 0.1484 0.1585 'International Tables Vol C Tables 4.2.6.8 and 6.1.1.4'
Mn Mn 0.3368 0.7283 'International Tables Vol C Tables 4.2.6.8 and 6.1.1.4'
N N 0.0061 0.0033 'International Tables Vol C Tables 4.2.6.8 and 6.1.1.4'
O O 0.0106 0.0060 'International Tables Vol C Tables 4.2.6.8 and 6.1.1.4'

loop_
_geom_angle_atom_site_label_1
_geom_angle_atom_site_label_2
_geom_angle_atom_site_label_3
_geom_angle
_geom_angle_site_symmetry_1
_geom_angle_site_symmetry_3
_geom_angle_publ_flag
C6 C1 C2 117.35(17) . . ?
O1 C1 C2 121.50(17) . . ?
O1 C1 C6 121.14(17) . . ?
C1 C2 C7 124.74(17) . . ?
C3 C2 C1 119.48(18) . . ?
C3 C2 C7 115.74(17) . . ?
C2 C3 H3 115.7(13) . . ?
C4 C3 C2 123.31(19) . . ?
C4 C3 H3 121.0(13) . . ?
C3 C4 C5 116.59(18) . . ?
C3 C4 C8 122.86(18) . . ?
C5 C4 C8 120.52(18) . . ?
C4 C5 H5 120.8(13) . . ?
C4 C5 C6 122.93(19) . . ?
C6 C5 H5 116.2(13) . . ?
C1 C6 C9 124.80(17) . . ?
C5 C6 C1 120.27(18) . . ?
C5 C6 C9 114.84(17) . . ?
C2 C7 H7 112.1(14) . . ?
N2 C7 C2 128.90(18) 3_755 . ?
N2 C7 H7 119.0(14) 3_755 . ?
C4 C8 H8A 110.5(15) . . ?
C4 C8 H8B 109.4(16) . . ?
C4 C8 H8C 108.8(15) . . ?
H8A C8 H8B 108(2) . . ?
H8A C8 H8C 112(2) . . ?
H8B C8 H8C 108(2) . . ?
C6 C9 H9 112.4(11) . . ?
N1 C9 C6 127.65(18) . . ?
N1 C9 H9 119.9(11) . . ?
H10A C10 H10B 107.6(18) . . ?
C11 C10 H10A 109.5(13) . . ?
C11 C10 H10B 108.0(12) . . ?
N1 C10 H10A 107.1(13) . . ?
N1 C10 H10B 110.1(12) . . ?
N1 C10 C11 114.38(16) . . ?
C12 C11 C10 110.56(17) . . ?
C12 C11 C13 110.33(18) . . ?
C12 C11 C14 110.98(18) . . ?
C13 C11 C10 106.49(16) . . ?
C13 C11 C14 106.42(16) . . ?
C14 C11 C10 111.88(17) . . ?
C11 C12 H12A 110.8(14) . . ?
C11 C12 H12B 108.9(14) . . ?
C11 C12 H12C 111.6(14) . . ?
H12A C12 H12B 110(2) . . ?
H12A C12 H12C 107(2) . . ?
H12B C12 H12C 108.1(19) . . ?
C11 C13 H13A 111.3(14) . . ?
C11 C13 H13B 112.4(13) . . ?
C11 C13 H13C 110.1(15) . . ?
H13A C13 H13B 107.8(19) . . ?
H13A C13 H13C 106(2) . . ?
H13B C13 H13C 109(2) . . ?
C11 C14 H14A 110.0(12) . . ?
C11 C14 H14B 109.2(14) . . ?
H14A C14 H14B 107.6(18) . . ?
N2 C14 C11 114.84(17) . . ?
N2 C14 H14A 108.1(12) . . ?
N2 C14 H14B 106.8(14) . . ?
N1 Mn1 Cl1 100.49(5) . . ?
N1 Mn1 N2 91.73(6) . . ?
N2 Mn1 Cl1 107.07(5) . . ?
O1 Mn1 Cl1 111.74(4) . . ?
O1 Mn1 Cl1 113.79(4) 3_755 . ?
O1 Mn1 N1 84.02(6) . . ?
O1 Mn1 N1 145.02(6) 3_755 . ?
O1 Mn1 N2 141.09(6) . . ?
O1 Mn1 N2 85.00(6) 3_755 . ?
O1 Mn1 O1 77.22(5) 3_755 . ?
C9 N1 C10 116.61(17) . . ?
C9 N1 Mn1 125.40(13) . . ?
C10 N1 Mn1 117.07(12) . . ?
C7 N2 C14 115.57(17) 3_755 . ?
C7 N2 Mn1 122.98(14) 3_755 . ?
C14 N2 Mn1 120.40(12) . . ?
C1 O1 Mn1 128.39(12) . . ?
C1 O1 Mn1 128.75(12) . 3_755 ?
Mn1 O1 Mn1 102.78(5) 3_755 . ?

loop_
_geom_bond_atom_site_label_1
_geom_bond_atom_site_label_2
_geom_bond_distance
_geom_bond_site_symmetry_2
_geom_bond_publ_flag
C1 C2 1.422(3) . ?
C1 C6 1.418(3) . ?
C1 O1 1.322(2) . ?
C2 C3 1.408(3) . ?
C2 C7 1.458(3) . ?
C3 H3 0.89(2) . ?
C3 C4 1.382(3) . ?
C4 C5 1.387(3) . ?
C4 C8 1.508(3) . ?
C5 H5 0.91(2) . ?
C5 C6 1.399(3) . ?
C6 C9 1.464(3) . ?
C7 H7 0.94(2) . ?
C7 N2 1.282(2) 3_755 ?
C8 H8A 1.02(3) . ?
C8 H8B 0.94(3) . ?
C8 H8C 0.91(3) . ?
C9 H9 0.989(19) . ?
C9 N1 1.278(2) . ?
C10 H10A 0.98(2) . ?
C10 H10B 0.97(2) . ?
C10 C11 1.541(3) . ?
C10 N1 1.467(2) . ?
C11 C12 1.518(3) . ?
C11 C13 1.537(3) . ?
C11 C14 1.537(3) . ?
C12 H12A 0.96(2) . ?
C12 H12B 0.99(2) . ?
C12 H12C 0.99(3) . ?
C13 H13A 0.98(2) . ?
C13 H13B 0.99(2) . ?
C13 H13C 0.96(3) . ?
C14 H14A 0.98(2) . ?
C14 H14B 0.98(2) . ?
C14 N2 1.482(2) . ?
Cl1 Mn1 2.3437(6) . ?
Mn1 N1 2.1655(16) . ?
Mn1 N2 2.1872(16) . ?
Mn1 O1 2.1025(14) 3_755 ?
Mn1 O1 2.1292(14) . ?

loop_
_geom_torsion_atom_site_label_1
_geom_torsion_atom_site_label_2
_geom_torsion_atom_site_label_3
_geom_torsion_atom_site_label_4
_geom_torsion
_geom_torsion_site_symmetry_1
_geom_torsion_site_symmetry_2
_geom_torsion_site_symmetry_3
_geom_torsion_site_symmetry_4
_geom_torsion_publ_flag
C1 C2 C3 C4 1.2(3) . . . . ?
C1 C2 C7 N2 -7.2(4) . . . 3_755 ?
C1 C6 C9 N1 -9.7(3) . . . . ?
C2 C1 C6 C5 0.5(3) . . . . ?
C2 C1 C6 C9 176.77(19) . . . . ?
C2 C1 O1 Mn1 -149.62(15) . . . . ?
C2 C1 O1 Mn1 26.5(3) . . . 3_755 ?
C2 C3 C4 C5 1.0(3) . . . . ?
C2 C3 C4 C8 -177.1(2) . . . . ?
C3 C2 C7 N2 175.0(2) . . . 3_755 ?
C3 C4 C5 C6 -2.6(3) . . . . ?
C4 C5 C6 C1 1.9(3) . . . . ?
C4 C5 C6 C9 -174.77(19) . . . . ?
C5 C6 C9 N1 166.8(2) . . . . ?
C6 C1 C2 C3 -1.9(3) . . . . ?
C6 C1 C2 C7 -179.69(19) . . . . ?
C6 C1 O1 Mn1 -154.62(14) . . . 3_755 ?
C6 C1 O1 Mn1 29.2(3) . . . . ?
C6 C9 N1 C10 -174.81(19) . . . . ?
C6 C9 N1 Mn1 -6.1(3) . . . . ?
C7 C2 C3 C4 179.18(19) . . . . ?
C8 C4 C5 C6 175.6(2) . . . . ?
C10 C11 C14 N2 68.8(2) . . . . ?
C11 C10 N1 C9 -132.52(19) . . . . ?
C11 C10 N1 Mn1 57.8(2) . . . . ?
C11 C14 N2 C7 144.96(19) . . . 3_755 ?
C11 C14 N2 Mn1 -46.5(2) . . . . ?
C12 C11 C14 N2 -55.2(2) . . . . ?
C13 C11 C14 N2 -175.29(18) . . . . ?
N1 C10 C11 C12 47.7(2) . . . . ?
N1 C10 C11 C13 167.60(18) . . . . ?
N1 C10 C11 C14 -76.5(2) . . . . ?
O1 C1 C2 C3 176.96(18) . . . . ?
O1 C1 C2 C7 -0.8(3) . . . . ?
O1 C1 C6 C5 -178.43(18) . . . . ?
O1 C1 C6 C9 -2.1(3) . . . . ?
